data_7011655
loop_
_publ_author_name
'Bowen, Richard J.'
'Fernandes, Manuel A.'
'Hitchcock, Peter B.'
'Lappert, Michael F.'
'Layh, Marcus'

_publ_section_title
;
 Synthesis and crystal structures of novel 1-aza-2-silacyclobut-3-enes
;
_journal_issue 16
_journal_name_full 'Journal of the Chemical Society, Dalton Transactions'
_journal_page_first 3253
_journal_paper_doi 10.1039/b202629p
_journal_year 2002
_chemical_formula_moiety 'C33 H61 Li N4 Si4'
_chemical_formula_sum 'C33 H61 Li N4 Si4'
_chemical_formula_weight 633.16
_chemical_name_systematic
;
(N,N,N',N'-Tetramethylethylenediamine)-(1-(2,6-dimethylphenyl)-
2,2-bis(trimethylsilyl)-3-(trimethylsilyl-4-(2,6-dimethylphenyl)amido-
1-aza-2-sila-cyclobut-3-ene-N)-lithium
;
_chemical_temperature_decomposition 397.15
_space_group_IT_number 14
_symmetry_cell_setting monoclinic
_symmetry_space_group_name_Hall '-P 2ybc'
_symmetry_space_group_name_H-M 'P 1 21/c 1'
_atom_sites_solution_hydrogens geom
_atom_sites_solution_primary direct
_atom_sites_solution_secondary difmap
_audit_creation_method SHELXL-97
_cell_angle_alpha 90.00
_cell_angle_beta 105.285(4)
_cell_angle_gamma 90.00
_cell_formula_units_Z 8
_cell_length_a 17.600(3)
_cell_length_b 18.995(4)
_cell_length_c 24.897(4)
_cell_measurement_temperature 173(2)
_cell_volume 8029(3)
_computing_cell_refinement 'Bruker SMART'
_computing_data_collection 'Bruker SMART'
_computing_data_reduction 'Bruker SHELXTL'
_computing_molecular_graphics 'Bruker SHELXTL'
_computing_publication_material 'Bruker SHELXTL'
_computing_structure_refinement 'SHELXL-97 (Sheldrick, 1997)'
_computing_structure_solution 'SHELXS-97 (Sheldrick, 1990)'
_diffrn_ambient_temperature 173(2)
_diffrn_measured_fraction_theta_full 0.993
_diffrn_measured_fraction_theta_max 0.993
_diffrn_measurement_device_type 'CCD area detector'
_diffrn_measurement_method 'phi and omega scans'
_diffrn_radiation_monochromator graphite
_diffrn_radiation_source 'fine-focus sealed tube'
_diffrn_radiation_type MoK\a
_diffrn_radiation_wavelength 0.71073
_diffrn_reflns_av_R_equivalents 0.0303
_diffrn_reflns_av_sigmaI/netI 0.0421
_diffrn_reflns_limit_h_max 22
_diffrn_reflns_limit_h_min -23
_diffrn_reflns_limit_k_max 24
_diffrn_reflns_limit_k_min -25
_diffrn_reflns_limit_l_max 21
_diffrn_reflns_limit_l_min -33
_diffrn_reflns_number 55808
_diffrn_reflns_theta_full 28.31
_diffrn_reflns_theta_max 28.31
_diffrn_reflns_theta_min 1.20
_exptl_absorpt_coefficient_mu 0.173
_exptl_absorpt_correction_T_max 0.9371
_exptl_absorpt_correction_T_min 0.9215
_exptl_absorpt_correction_type empirical
_exptl_absorpt_process_details
;
SADABS: Area-Detector Absorption 
Correction. (1996)  Siemens Industrial Automation, Inc.: 
Madison, WI.. 
;
_exptl_crystal_colour 'brown light'
_exptl_crystal_density_diffrn 1.048
_exptl_crystal_density_method 'not measured'
_exptl_crystal_description spherical
_exptl_crystal_F_000 2768
_exptl_crystal_preparation 'grown from hexane at -20 C'
_exptl_crystal_size_max 0.48
_exptl_crystal_size_mid 0.38
_exptl_crystal_size_min 0.38
_refine_diff_density_max 0.596
_refine_diff_density_min -0.344
_refine_diff_density_rms 0.045
_refine_ls_extinction_method none
_refine_ls_goodness_of_fit_ref 1.052
_refine_ls_hydrogen_treatment mixed
_refine_ls_matrix_type full
_refine_ls_number_parameters 791
_refine_ls_number_reflns 19843
_refine_ls_number_restraints 0
_refine_ls_restrained_S_all 1.052
_refine_ls_R_factor_all 0.0836
_refine_ls_R_factor_gt 0.0449
_refine_ls_shift/su_max 0.001
_refine_ls_shift/su_mean 0.000
_refine_ls_structure_factor_coef Fsqd
_refine_ls_weighting_details 'calc w=1/[\s^2^(Fo^2^)+(0.0643P)^2^+0.9845P] where P=(Fo^2^+2Fc^2^)/3'
_refine_ls_weighting_scheme calc
_refine_ls_wR_factor_gt 0.1165
_refine_ls_wR_factor_ref 0.1347
_reflns_number_gt 12833
_reflns_number_total 19843
_reflns_threshold_expression >2sigma(I)
_cod_data_source_file b202629p.txt
_cod_data_source_block d:\wits\marcus\li4rt\work\soln\li4rt_s
_cod_depositor_comments
;
The following automatic conversions were performed:
'_symmetry_cell_setting' value 'Monoclinic' changed to 'monoclinic'
according to '/home/adriana/struct/CIF-dictionaries/cif_core.dic'
dictionary named 'cif_core.dic' version 2.4.1 from
2010-06-29.

'_exptl_absorpt_correction_type' value 'Empirical' changed to
'empirical' according to
'/home/adriana/struct/CIF-dictionaries/cif_core.dic' dictionary named
'cif_core.dic' version 2.4.1 from 2010-06-29.

Automatic conversion script
Id: cif_fix_enum 1555 2011-01-17 13:19:09Z saulius 

The following automatic conversions were performed:

'_chemical_melting_point' tag was changed to
'_chemical_temperature_decomposition' since the value had been given
as '124 C (dec.)'. The value '124 C (dec.)' was changed to '397.15' -
it was converted from degrees Celsius(C) to Kelvins(K).

Automatic conversion script
Id: cif_fix_values 1569 2011-02-09 13:29:24Z adriana 
;
_cod_original_sg_symbol_H-M P21/c
_cod_database_code 7011655

loop_
_symmetry_equiv_pos_as_xyz
'x, y, z'
'-x, y+1/2, -z+1/2'
'-x, -y, -z'
'x, -y-1/2, z-1/2'

loop_
_atom_site_label
_atom_site_type_symbol
_atom_site_fract_x
_atom_site_fract_y
_atom_site_fract_z
_atom_site_U_iso_or_equiv
_atom_site_adp_type
_atom_site_occupancy
_atom_site_symmetry_multiplicity
_atom_site_calc_flag
_atom_site_refinement_flags
_atom_site_disorder_assembly
_atom_site_disorder_group
Si1A Si 0.24873(3) 0.15669(2) 0.038212(19) 0.02616(10) Uani 1 1 d . . .
Si4A Si 0.27502(3) 0.31160(3) 0.10205(2) 0.03355(12) Uani 1 1 d . . .
Si2A Si 0.26972(3) 0.17582(3) -0.05066(2) 0.03766(13) Uani 1 1 d . . .
Si3A Si 0.12009(3) 0.11258(3) 0.02496(2) 0.03485(12) Uani 1 1 d . . .
N2A N 0.32230(8) 0.10504(7) 0.08501(6) 0.0280(3) Uani 1 1 d . . .
N1A N 0.39481(8) 0.15557(7) 0.17011(6) 0.0293(3) Uani 1 1 d . . .
C1A C 0.33922(9) 0.16356(8) 0.12253(7) 0.0257(3) Uani 1 1 d . . .
C2A C 0.28642(10) 0.21749(8) 0.09680(7) 0.0276(3) Uani 1 1 d . . .
C12A C 0.35075(11) -0.02024(9) 0.09828(7) 0.0364(4) Uani 1 1 d . . .
C11A C 0.37383(10) 0.04768(9) 0.08592(7) 0.0314(4) Uani 1 1 d . . .
C3A C 0.39905(11) 0.20560(9) 0.21329(7) 0.0319(4) Uani 1 1 d . . .
C8A C 0.34013(12) 0.20785(10) 0.24217(8) 0.0416(5) Uani 1 1 d . . .
C16A C 0.44606(11) 0.05739(11) 0.07292(7) 0.0388(4) Uani 1 1 d . . .
C4A C 0.46672(12) 0.24751(10) 0.23152(8) 0.0423(5) Uani 1 1 d . . .
C15A C 0.49235(13) -0.00128(13) 0.07021(8) 0.0513(6) Uani 1 1 d . . .
H15A H 0.5397 0.0046 0.0608 0.062 Uiso 1 1 calc R . .
C14A C 0.46919(14) -0.06787(13) 0.08123(9) 0.0569(6) Uani 1 1 d . . .
H14A H 0.5005 -0.1065 0.0787 0.068 Uiso 1 1 calc R . .
C13A C 0.40004(14) -0.07712(11) 0.09585(8) 0.0492(5) Uani 1 1 d . . .
H13A H 0.3857 -0.1221 0.1043 0.059 Uiso 1 1 calc R . .
C5A C 0.47573(16) 0.28718(11) 0.28042(9) 0.0598(6) Uani 1 1 d . . .
H5A H 0.5212 0.3138 0.2936 0.072 Uiso 1 1 calc R . .
C23A C 0.10209(12) 0.08832(12) 0.09349(9) 0.0503(5) Uani 1 1 d . . .
H23A H 0.1099 0.1289 0.1173 0.075 Uiso 1 1 calc R . .
H23B H 0.1382 0.0519 0.1107 0.075 Uiso 1 1 calc R . .
H23C H 0.0490 0.0717 0.0876 0.075 Uiso 1 1 calc R . .
C24A C 0.10236(14) 0.03420(13) -0.02281(10) 0.0601(6) Uani 1 1 d . . .
H24A H 0.0484 0.0197 -0.0298 0.090 Uiso 1 1 calc R . .
H24B H 0.1362 -0.0037 -0.0057 0.090 Uiso 1 1 calc R . .
H24C H 0.1135 0.0466 -0.0573 0.090 Uiso 1 1 calc R . .
C7A C 0.35202(16) 0.24894(12) 0.28984(9) 0.0598(6) Uani 1 1 d . . .
H7A H 0.3133 0.2501 0.3091 0.072 Uiso 1 1 calc R . .
C27A C 0.25721(18) 0.34812(12) 0.16742(11) 0.0728(8) Uani 1 1 d . . .
H27A H 0.2131 0.3245 0.1752 0.109 Uiso 1 1 calc R . .
H27B H 0.2463 0.3976 0.1628 0.109 Uiso 1 1 calc R . .
H27C H 0.3032 0.3410 0.1978 0.109 Uiso 1 1 calc R . .
C33A C 0.64217(14) 0.10330(14) 0.24715(11) 0.0662(7) Uani 1 1 d . . .
H33A H 0.6925 0.0856 0.2677 0.099 Uiso 1 1 calc R . .
H33B H 0.6260 0.1405 0.2679 0.099 Uiso 1 1 calc R . .
H33C H 0.6461 0.1212 0.2119 0.099 Uiso 1 1 calc R . .
C25A C 0.36115(16) 0.36264(12) 0.09285(12) 0.0698(8) Uani 1 1 d . . .
H25A H 0.4066 0.3520 0.1228 0.105 Uiso 1 1 calc R . .
H25B H 0.3499 0.4121 0.0930 0.105 Uiso 1 1 calc R . .
H25C H 0.3713 0.3502 0.0580 0.105 Uiso 1 1 calc R . .
C22A C 0.04435(13) 0.18043(14) -0.00684(11) 0.0658(7) Uani 1 1 d . . .
H22A H -0.0074 0.1610 -0.0116 0.099 Uiso 1 1 calc R . .
H22B H 0.0510 0.1944 -0.0424 0.099 Uiso 1 1 calc R . .
H22C H 0.0506 0.2207 0.0172 0.099 Uiso 1 1 calc R . .
C6A C 0.41929(18) 0.28773(13) 0.30923(10) 0.0682(7) Uani 1 1 d . . .
H6A H 0.4266 0.3142 0.3416 0.082 Uiso 1 1 calc R . .
C26A C 0.18812(18) 0.33756(13) 0.04500(13) 0.0991(12) Uani 1 1 d . . .
H26A H 0.1966 0.3243 0.0098 0.149 Uiso 1 1 calc R . .
H26B H 0.1809 0.3876 0.0458 0.149 Uiso 1 1 calc R . .
H26C H 0.1420 0.3142 0.0499 0.149 Uiso 1 1 calc R . .
Li1A Li 0.45959(19) 0.07271(17) 0.20157(13) 0.0407(7) Uani 1 1 d . . .
Si1 Si 0.24861(3) 0.84325(3) 0.47376(2) 0.03047(11) Uani 1 1 d . . .
Si4 Si 0.20503(3) 0.68477(3) 0.41564(2) 0.03731(13) Uani 1 1 d . . .
Si2 Si 0.21813(3) 0.84201(3) 0.56068(2) 0.04424(14) Uani 1 1 d . . .
N1 N 0.10665(8) 0.84411(7) 0.34019(6) 0.0310(3) Uani 1 1 d . . .
N2 N 0.18487(8) 0.89755(7) 0.42270(6) 0.0317(3) Uani 1 1 d . . .
C2 C 0.20367(10) 0.77973(9) 0.41885(7) 0.0319(4) Uani 1 1 d . . .
C1 C 0.16006(10) 0.83660(9) 0.38871(7) 0.0288(4) Uani 1 1 d . . .
C3 C 0.09660(11) 0.78968(9) 0.30014(7) 0.0325(4) Uani 1 1 d . . .
C11 C 0.14633(11) 0.96333(10) 0.41651(7) 0.0383(4) Uani 1 1 d . . .
C4 C 0.15693(12) 0.77298(10) 0.27413(8) 0.0389(4) Uani 1 1 d . . .
C8 C 0.02208(12) 0.75835(10) 0.28093(9) 0.0428(5) Uani 1 1 d . . .
C16 C 0.18631(14) 1.02299(10) 0.40357(9) 0.0523(6) Uani 1 1 d . . .
C26 C 0.10567(14) 0.64325(11) 0.39341(10) 0.0564(6) Uani 1 1 d . . .
H26D H 0.0730 0.6615 0.4156 0.085 Uiso 1 1 calc R . .
H26E H 0.1107 0.5932 0.3983 0.085 Uiso 1 1 calc R . .
H26F H 0.0821 0.6537 0.3549 0.085 Uiso 1 1 calc R . .
C5 C 0.14006(15) 0.72656(11) 0.22919(9) 0.0536(6) Uani 1 1 d . . .
H5 H 0.1795 0.7150 0.2122 0.064 Uiso 1 1 calc R . .
C7 C 0.00812(15) 0.71323(11) 0.23479(10) 0.0577(6) Uani 1 1 d . . .
H7 H -0.0416 0.6935 0.2211 0.069 Uiso 1 1 calc R . .
C12 C 0.07143(13) 0.97110(12) 0.42477(9) 0.0506(5) Uani 1 1 d . . .
C13 C 0.03818(15) 1.03918(16) 0.42121(10) 0.0700(8) Uani 1 1 d . . .
H13 H -0.0114 1.0453 0.4271 0.084 Uiso 1 1 calc R . .
C27 C 0.25108(18) 0.65237(12) 0.48782(10) 0.0776(9) Uani 1 1 d . . .
H27D H 0.3022 0.6733 0.5015 0.116 Uiso 1 1 calc R . .
H27E H 0.2562 0.6021 0.4873 0.116 Uiso 1 1 calc R . .
H27F H 0.2185 0.6651 0.5117 0.116 Uiso 1 1 calc R . .
C20 C 0.29880(15) 0.79740(14) 0.61493(9) 0.0660(7) Uani 1 1 d . . .
H20A H 0.2852 0.7968 0.6498 0.099 Uiso 1 1 calc R . .
H20B H 0.3472 0.8227 0.6192 0.099 Uiso 1 1 calc R . .
H20C H 0.3051 0.7500 0.6035 0.099 Uiso 1 1 calc R . .
C25 C 0.26417(16) 0.64457(13) 0.37084(11) 0.0694(7) Uani 1 1 d . . .
H25D H 0.2395 0.6548 0.3324 0.104 Uiso 1 1 calc R . .
H25E H 0.2668 0.5945 0.3763 0.104 Uiso 1 1 calc R . .
H25F H 0.3164 0.6638 0.3809 0.104 Uiso 1 1 calc R . .
C19 C 0.20928(15) 0.93463(14) 0.58378(10) 0.0675(7) Uani 1 1 d . . .
H19A H 0.1673 0.9579 0.5572 0.101 Uiso 1 1 calc R . .
H19B H 0.2578 0.9592 0.5864 0.101 Uiso 1 1 calc R . .
H19C H 0.1982 0.9343 0.6195 0.101 Uiso 1 1 calc R . .
C15 C 0.14990(19) 1.08865(12) 0.39992(11) 0.0742(8) Uani 1 1 d . . .
H15 H 0.1756 1.1280 0.3910 0.089 Uiso 1 1 calc R . .
C6 C 0.06671(17) 0.69764(12) 0.20943(9) 0.0612(7) Uani 1 1 d . . .
H6 H 0.0565 0.6675 0.1789 0.073 Uiso 1 1 calc R . .
C21 C 0.12540(16) 0.79288(17) 0.55954(11) 0.0788(9) Uani 1 1 d . . .
H21A H 0.1177 0.7923 0.5963 0.118 Uiso 1 1 calc R . .
H21B H 0.1295 0.7455 0.5473 0.118 Uiso 1 1 calc R . .
H21C H 0.0815 0.8158 0.5345 0.118 Uiso 1 1 calc R . .
C14 C 0.07811(19) 1.09629(15) 0.40914(11) 0.0788(9) Uani 1 1 d . . .
H14 H 0.0556 1.1408 0.4073 0.095 Uiso 1 1 calc R . .
Si3 Si 0.38460(3) 0.86336(3) 0.48907(2) 0.04638(15) Uani 1 1 d . . .
N4A N 0.58374(9) 0.04617(9) 0.23785(7) 0.0427(4) Uani 1 1 d . . .
N3A N 0.43821(10) 0.01182(9) 0.26926(7) 0.0478(4) Uani 1 1 d . . .
C20A C 0.17515(13) 0.20201(11) -0.10194(8) 0.0476(5) Uani 1 1 d . . .
H20D H 0.1852 0.2128 -0.1371 0.071 Uiso 1 1 calc R . .
H20E H 0.1538 0.2427 -0.0884 0.071 Uiso 1 1 calc R . .
H20F H 0.1382 0.1639 -0.1066 0.071 Uiso 1 1 calc R . .
C9 C 0.23647(12) 0.80656(11) 0.29264(9) 0.0479(5) Uani 1 1 d . . .
H9A H 0.2657 0.7853 0.3268 0.072 Uiso 1 1 calc R . .
H9B H 0.2305 0.8560 0.2984 0.072 Uiso 1 1 calc R . .
H9C H 0.2642 0.7999 0.2646 0.072 Uiso 1 1 calc R . .
C10A C 0.26600(13) 0.16573(12) 0.22276(9) 0.0498(5) Uani 1 1 d . . .
H10A H 0.2395 0.1637 0.2519 0.075 Uiso 1 1 calc R . .
H10B H 0.2787 0.1189 0.2135 0.075 Uiso 1 1 calc R . .
H10C H 0.2322 0.1876 0.1905 0.075 Uiso 1 1 calc R . .
C17A C 0.27368(12) -0.03124(10) 0.11179(9) 0.0482(5) Uani 1 1 d . . .
H17A H 0.2316 -0.0279 0.0783 0.072 Uiso 1 1 calc R . .
H17B H 0.2670 0.0041 0.1377 0.072 Uiso 1 1 calc R . .
H17C H 0.2730 -0.0770 0.1280 0.072 Uiso 1 1 calc R . .
C10 C -0.04003(13) 0.77076(12) 0.31145(11) 0.0617(6) Uani 1 1 d . . .
H10D H -0.0881 0.7481 0.2919 0.093 Uiso 1 1 calc R . .
H10E H -0.0490 0.8204 0.3136 0.093 Uiso 1 1 calc R . .
H10F H -0.0226 0.7517 0.3484 0.093 Uiso 1 1 calc R . .
C28A C 0.51289(13) -0.02647(13) 0.29094(10) 0.0604(6) Uani 1 1 d . . .
H28A H 0.5139 -0.0671 0.2675 0.072 Uiso 1 1 calc R . .
H28B H 0.5156 -0.0434 0.3282 0.072 Uiso 1 1 calc R . .
C29A C 0.58294(13) 0.01839(13) 0.29277(9) 0.0571(6) Uani 1 1 d . . .
H29A H 0.5836 0.0575 0.3180 0.069 Uiso 1 1 calc R . .
H29B H 0.6303 -0.0091 0.3075 0.069 Uiso 1 1 calc R . .
C18A C 0.47322(12) 0.12923(12) 0.06038(9) 0.0506(5) Uani 1 1 d . . .
H18A H 0.4974 0.1531 0.0946 0.076 Uiso 1 1 calc R . .
H18B H 0.4288 0.1560 0.0397 0.076 Uiso 1 1 calc R . .
H18C H 0.5108 0.1244 0.0388 0.076 Uiso 1 1 calc R . .
C21A C 0.30367(15) 0.09219(14) -0.07686(10) 0.0665(7) Uani 1 1 d . . .
H21D H 0.3107 0.0999 -0.1134 0.100 Uiso 1 1 calc R . .
H21E H 0.2649 0.0561 -0.0786 0.100 Uiso 1 1 calc R . .
H21F H 0.3528 0.0778 -0.0521 0.100 Uiso 1 1 calc R . .
C24 C 0.42132(15) 0.94056(15) 0.53553(11) 0.0758(8) Uani 1 1 d . . .
H24D H 0.4773 0.9445 0.5418 0.114 Uiso 1 1 calc R . .
H24E H 0.4089 0.9339 0.5705 0.114 Uiso 1 1 calc R . .
H24F H 0.3965 0.9828 0.5181 0.114 Uiso 1 1 calc R . .
C30A C 0.37413(15) -0.03975(14) 0.25636(11) 0.0698(7) Uani 1 1 d . . .
H30A H 0.3750 -0.0669 0.2891 0.105 Uiso 1 1 calc R . .
H30B H 0.3807 -0.0705 0.2273 0.105 Uiso 1 1 calc R . .
H30C H 0.3246 -0.0157 0.2442 0.105 Uiso 1 1 calc R . .
C9A C 0.52627(13) 0.25139(13) 0.19835(11) 0.0609(6) Uani 1 1 d . . .
H9A1 H 0.5357 0.2050 0.1862 0.091 Uiso 1 1 calc R . .
H9A2 H 0.5746 0.2705 0.2211 0.091 Uiso 1 1 calc R . .
H9A3 H 0.5067 0.2811 0.1665 0.091 Uiso 1 1 calc R . .
C31A C 0.42495(16) 0.06077(14) 0.31151(10) 0.0654(7) Uani 1 1 d . . .
H31A H 0.3732 0.0807 0.2990 0.098 Uiso 1 1 calc R . .
H31B H 0.4635 0.0977 0.3174 0.098 Uiso 1 1 calc R . .
H31C H 0.4295 0.0359 0.3458 0.098 Uiso 1 1 calc R . .
C22 C 0.41433(15) 0.87371(17) 0.42270(11) 0.0759(8) Uani 1 1 d . . .
H22D H 0.3897 0.9149 0.4034 0.114 Uiso 1 1 calc R . .
H22E H 0.3981 0.8330 0.3997 0.114 Uiso 1 1 calc R . .
H22F H 0.4705 0.8786 0.4310 0.114 Uiso 1 1 calc R . .
C23 C 0.43672(17) 0.78265(17) 0.52466(14) 0.0949(10) Uani 1 1 d . . .
H23D H 0.4242 0.7431 0.4999 0.142 Uiso 1 1 calc R . .
H23E H 0.4199 0.7732 0.5576 0.142 Uiso 1 1 calc R . .
H23F H 0.4926 0.7905 0.5346 0.142 Uiso 1 1 calc R . .
N4 N 0.07058(11) 0.96293(10) 0.22760(8) 0.0535(5) Uani 1 1 d . . .
C17 C 0.02767(14) 0.90865(15) 0.43856(11) 0.0723(8) Uani 1 1 d . . .
H17D H 0.0000 0.8855 0.4048 0.108 Uiso 1 1 calc R . .
H17E H -0.0093 0.9241 0.4583 0.108 Uiso 1 1 calc R . .
H17F H 0.0644 0.8764 0.4614 0.108 Uiso 1 1 calc R . .
C19A C 0.34138(14) 0.24896(14) -0.05035(10) 0.0664(7) Uani 1 1 d . . .
H19D H 0.3892 0.2403 -0.0219 0.100 Uiso 1 1 calc R . .
H19E H 0.3189 0.2928 -0.0430 0.100 Uiso 1 1 calc R . .
H19F H 0.3527 0.2513 -0.0860 0.100 Uiso 1 1 calc R . .
C32A C 0.60840(16) -0.00750(15) 0.20424(10) 0.0737(8) Uani 1 1 d . . .
H32A H 0.6577 -0.0273 0.2247 0.111 Uiso 1 1 calc R . .
H32B H 0.6145 0.0133 0.1705 0.111 Uiso 1 1 calc R . .
H32C H 0.5693 -0.0439 0.1953 0.111 Uiso 1 1 calc R . .
C18 C 0.26631(16) 1.01644(13) 0.39428(12) 0.0738(8) Uani 1 1 d . . .
H18D H 0.2773 1.0574 0.3750 0.111 Uiso 1 1 calc R . .
H18E H 0.2683 0.9752 0.3724 0.111 Uiso 1 1 calc R . .
H18F H 0.3048 1.0125 0.4295 0.111 Uiso 1 1 calc R . .
C32 C 0.13479(17) 1.01150(16) 0.24993(12) 0.0817(8) Uani 1 1 d . . .
H32D H 0.1478 1.0361 0.2199 0.123 Uiso 1 1 calc R . .
H32E H 0.1800 0.9858 0.2707 0.123 Uiso 1 1 calc R . .
H32F H 0.1190 1.0447 0.2740 0.123 Uiso 1 1 calc R . .
C33 C 0.09345(19) 0.91490(15) 0.18819(11) 0.0799(9) Uani 1 1 d . . .
H33D H 0.1000 0.9412 0.1568 0.120 Uiso 1 1 calc R . .
H33E H 0.0531 0.8801 0.1757 0.120 Uiso 1 1 calc R . .
H33F H 0.1421 0.8921 0.2063 0.120 Uiso 1 1 calc R . .
Li1 Li 0.0417(2) 0.91879(17) 0.29712(14) 0.0432(8) Uani 1 1 d . . .
N3 N -0.07334(10) 0.96220(9) 0.26423(7) 0.0440(4) Uani 1 1 d . . .
C30 C -0.11257(14) 0.99290(14) 0.30368(10) 0.0631(6) Uani 1 1 d . . .
H30D H -0.1596 1.0168 0.2836 0.095 Uiso 1 1 calc R . .
H30E H -0.0778 1.0258 0.3273 0.095 Uiso 1 1 calc R . .
H30F H -0.1261 0.9562 0.3260 0.095 Uiso 1 1 calc R . .
C29 C -0.00052(16) 1.00140(15) 0.19812(12) 0.0754(8) Uani 1 1 d . . .
H29C H 0.0150 1.0437 0.1820 0.090 Uiso 1 1 calc R . .
H29D H -0.0305 0.9724 0.1678 0.090 Uiso 1 1 calc R . .
C28 C -0.05034(16) 1.02074(14) 0.23330(13) 0.0771(9) Uani 1 1 d . . .
H28C H -0.0977 1.0425 0.2104 0.093 Uiso 1 1 calc R . .
H28D H -0.0231 1.0558 0.2598 0.093 Uiso 1 1 calc R . .
C31 C -0.12890(17) 0.91410(15) 0.22834(11) 0.0768(8) Uani 1 1 d . . .
H31D H -0.1473 0.8805 0.2509 0.115 Uiso 1 1 calc R . .
H31E H -0.1032 0.8898 0.2042 0.115 Uiso 1 1 calc R . .
H31F H -0.1728 0.9403 0.2063 0.115 Uiso 1 1 calc R . .

loop_
_atom_site_aniso_label
_atom_site_aniso_U_11
_atom_site_aniso_U_22
_atom_site_aniso_U_33
_atom_site_aniso_U_23
_atom_site_aniso_U_13
_atom_site_aniso_U_12
Si1A 0.0232(2) 0.0291(2) 0.0253(2) -0.00121(18) 0.00486(18) 0.00205(18)
Si4A 0.0360(3) 0.0254(2) 0.0366(3) -0.0009(2) 0.0049(2) 0.0040(2)
Si2A 0.0343(3) 0.0528(3) 0.0257(3) -0.0015(2) 0.0074(2) 0.0009(2)
Si3A 0.0246(2) 0.0401(3) 0.0384(3) -0.0012(2) 0.0057(2) -0.0014(2)
N2A 0.0272(7) 0.0274(7) 0.0267(7) -0.0043(6) 0.0026(6) 0.0064(6)
N1A 0.0290(8) 0.0298(7) 0.0260(7) -0.0018(6) 0.0020(6) 0.0029(6)
C1A 0.0249(8) 0.0270(8) 0.0258(8) -0.0030(6) 0.0076(7) -0.0011(6)
C2A 0.0280(9) 0.0269(8) 0.0262(9) -0.0016(7) 0.0043(7) 0.0013(7)
C12A 0.0419(11) 0.0306(9) 0.0308(10) -0.0062(7) -0.0007(8) 0.0046(8)
C11A 0.0329(9) 0.0336(9) 0.0244(9) -0.0053(7) 0.0018(7) 0.0075(7)
C3A 0.0368(10) 0.0294(9) 0.0258(9) 0.0008(7) 0.0020(7) 0.0010(7)
C8A 0.0536(12) 0.0389(10) 0.0321(10) -0.0055(8) 0.0108(9) -0.0015(9)
C16A 0.0346(10) 0.0527(12) 0.0285(9) -0.0012(8) 0.0071(8) 0.0132(9)
C4A 0.0460(12) 0.0340(10) 0.0387(11) 0.0032(8) -0.0031(9) -0.0053(9)
C15A 0.0441(12) 0.0714(16) 0.0371(11) -0.0048(10) 0.0082(9) 0.0252(11)
C14A 0.0610(15) 0.0582(15) 0.0429(12) -0.0131(10) -0.0017(10) 0.0360(12)
C13A 0.0629(15) 0.0323(10) 0.0416(12) -0.0061(9) -0.0050(10) 0.0135(10)
C5A 0.0749(17) 0.0417(12) 0.0473(13) -0.0056(10) -0.0113(12) -0.0191(11)
C23A 0.0370(11) 0.0637(14) 0.0549(13) 0.0037(11) 0.0203(10) -0.0044(10)
C24A 0.0550(14) 0.0623(15) 0.0590(15) -0.0180(12) 0.0081(11) -0.0195(12)
C7A 0.0843(18) 0.0587(14) 0.0403(13) -0.0131(11) 0.0233(12) -0.0037(13)
C27A 0.111(2) 0.0388(13) 0.0877(19) -0.0085(12) 0.0598(18) 0.0106(13)
C33A 0.0510(15) 0.0745(17) 0.0710(17) -0.0019(13) 0.0123(12) -0.0073(13)
C25A 0.0817(19) 0.0424(13) 0.097(2) -0.0143(13) 0.0443(16) -0.0186(12)
C22A 0.0358(12) 0.0831(18) 0.0767(18) 0.0192(14) 0.0117(11) 0.0179(12)
C6A 0.108(2) 0.0550(15) 0.0387(13) -0.0171(11) 0.0152(14) -0.0133(15)
C26A 0.099(2) 0.0421(14) 0.112(3) -0.0029(15) -0.0513(19) 0.0208(14)
Li1A 0.0349(17) 0.0452(18) 0.0414(18) 0.0102(14) 0.0090(14) 0.0087(14)
Si1 0.0287(2) 0.0335(3) 0.0289(3) -0.0037(2) 0.00707(19) -0.0006(2)
Si4 0.0474(3) 0.0287(3) 0.0323(3) 0.0007(2) 0.0041(2) 0.0036(2)
Si2 0.0425(3) 0.0608(4) 0.0304(3) -0.0086(3) 0.0113(2) -0.0113(3)
N1 0.0315(8) 0.0307(8) 0.0299(8) -0.0005(6) 0.0063(6) 0.0010(6)
N2 0.0309(8) 0.0282(7) 0.0341(8) -0.0048(6) 0.0054(6) 0.0014(6)
C2 0.0342(9) 0.0308(9) 0.0290(9) -0.0021(7) 0.0055(7) -0.0009(7)
C1 0.0274(9) 0.0292(9) 0.0316(9) -0.0026(7) 0.0111(7) -0.0016(7)
C3 0.0398(10) 0.0262(8) 0.0281(9) 0.0042(7) 0.0029(7) -0.0002(7)
C11 0.0429(11) 0.0370(10) 0.0303(10) -0.0098(8) 0.0014(8) 0.0085(8)
C4 0.0509(12) 0.0352(10) 0.0307(10) 0.0022(8) 0.0111(9) 0.0026(9)
C8 0.0425(11) 0.0320(10) 0.0475(12) 0.0058(8) 0.0010(9) -0.0044(8)
C16 0.0692(16) 0.0309(10) 0.0500(13) -0.0059(9) 0.0036(11) 0.0007(10)
C26 0.0678(16) 0.0361(11) 0.0605(15) 0.0052(10) 0.0086(12) -0.0134(11)
C5 0.0794(17) 0.0452(12) 0.0373(12) -0.0051(9) 0.0171(11) 0.0047(12)
C7 0.0632(15) 0.0401(12) 0.0543(14) 0.0020(10) -0.0120(12) -0.0162(11)
C12 0.0432(12) 0.0656(14) 0.0399(12) -0.0157(10) 0.0056(9) 0.0128(11)
C13 0.0494(14) 0.093(2) 0.0555(15) -0.0334(14) -0.0071(11) 0.0290(14)
C27 0.115(2) 0.0443(14) 0.0507(15) 0.0087(11) -0.0188(14) 0.0007(14)
C20 0.0737(17) 0.0795(18) 0.0384(13) -0.0019(12) 0.0033(12) -0.0023(14)
C25 0.0802(19) 0.0497(14) 0.0854(19) 0.0001(13) 0.0342(15) 0.0264(13)
C19 0.0620(16) 0.0852(19) 0.0564(15) -0.0277(13) 0.0175(12) 0.0044(14)
C15 0.093(2) 0.0365(13) 0.0751(18) -0.0086(12) -0.0089(15) 0.0060(13)
C6 0.093(2) 0.0420(13) 0.0398(13) -0.0089(10) 0.0010(13) -0.0043(13)
C21 0.0685(18) 0.120(2) 0.0513(15) -0.0008(15) 0.0214(13) -0.0395(17)
C14 0.085(2) 0.0549(16) 0.0727(19) -0.0280(14) -0.0210(15) 0.0237(15)
Si3 0.0277(3) 0.0657(4) 0.0455(3) -0.0091(3) 0.0094(2) -0.0003(3)
N4A 0.0359(9) 0.0500(10) 0.0392(9) 0.0044(8) 0.0048(7) 0.0062(8)
N3A 0.0420(10) 0.0550(11) 0.0441(10) 0.0149(8) 0.0074(8) 0.0018(8)
C20A 0.0525(13) 0.0532(13) 0.0320(11) 0.0009(9) 0.0020(9) 0.0029(10)
C9 0.0450(12) 0.0557(13) 0.0487(12) -0.0016(10) 0.0224(10) 0.0000(10)
C10A 0.0485(13) 0.0596(14) 0.0473(13) -0.0064(10) 0.0229(10) -0.0034(10)
C17A 0.0510(13) 0.0353(11) 0.0544(13) 0.0026(9) 0.0068(10) -0.0054(9)
C10 0.0386(12) 0.0535(14) 0.0902(19) 0.0076(13) 0.0117(12) -0.0091(10)
C28A 0.0522(14) 0.0606(15) 0.0617(15) 0.0271(12) 0.0032(11) 0.0072(11)
C29A 0.0429(12) 0.0735(16) 0.0479(13) 0.0163(11) -0.0004(10) 0.0069(11)
C18A 0.0394(12) 0.0665(15) 0.0492(13) 0.0053(11) 0.0176(10) 0.0023(10)
C21A 0.0657(16) 0.0886(19) 0.0466(13) -0.0129(13) 0.0174(12) 0.0271(14)
C24 0.0576(16) 0.103(2) 0.0643(17) -0.0249(15) 0.0123(13) -0.0356(15)
C30A 0.0585(16) 0.0808(18) 0.0662(17) 0.0149(14) 0.0096(13) -0.0169(14)
C9A 0.0439(13) 0.0597(15) 0.0761(17) 0.0053(12) 0.0103(12) -0.0142(11)
C31A 0.0691(17) 0.0768(18) 0.0518(14) 0.0151(13) 0.0186(12) 0.0049(14)
C22 0.0491(15) 0.121(2) 0.0673(17) -0.0177(16) 0.0330(13) -0.0071(15)
C23 0.0546(17) 0.113(3) 0.113(3) 0.014(2) 0.0137(16) 0.0385(17)
N4 0.0471(11) 0.0600(12) 0.0580(12) 0.0261(9) 0.0220(9) 0.0114(9)
C17 0.0443(14) 0.114(2) 0.0633(16) -0.0068(15) 0.0229(12) 0.0078(14)
C19A 0.0574(15) 0.100(2) 0.0412(13) 0.0130(12) 0.0127(11) -0.0262(14)
C32A 0.0722(18) 0.0824(19) 0.0573(16) -0.0177(14) 0.0008(13) 0.0222(15)
C18 0.0711(18) 0.0522(15) 0.099(2) 0.0074(14) 0.0239(15) -0.0184(13)
C32 0.0754(19) 0.097(2) 0.0760(19) 0.0134(16) 0.0259(15) -0.0151(17)
C33 0.105(2) 0.0757(19) 0.0710(18) 0.0239(15) 0.0445(17) 0.0216(17)
Li1 0.0421(19) 0.0435(18) 0.0461(19) 0.0132(15) 0.0153(15) 0.0100(15)
N3 0.0382(9) 0.0475(10) 0.0472(10) 0.0077(8) 0.0128(8) 0.0026(8)
C30 0.0482(14) 0.0740(17) 0.0652(16) -0.0114(13) 0.0114(12) 0.0083(12)
C29 0.0674(17) 0.090(2) 0.0759(18) 0.0488(15) 0.0320(14) 0.0312(15)
C28 0.0700(18) 0.0702(17) 0.102(2) 0.0434(16) 0.0412(16) 0.0298(14)
C31 0.0740(18) 0.0806(19) 0.0630(17) -0.0203(14) -0.0048(14) 0.0029(15)

loop_
_atom_type_symbol
_atom_type_description
_atom_type_scat_dispersion_real
_atom_type_scat_dispersion_imag
_atom_type_scat_source
C C 0.0033 0.0016 'International Tables Vol C Tables 4.2.6.8 and 6.1.1.4'
H H 0.0000 0.0000 'International Tables Vol C Tables 4.2.6.8 and 6.1.1.4'
Li Li -0.0003 0.0001 'International Tables Vol C Tables 4.2.6.8 and 6.1.1.4'
N N 0.0061 0.0033 'International Tables Vol C Tables 4.2.6.8 and 6.1.1.4'
Si Si 0.0817 0.0704 'International Tables Vol C Tables 4.2.6.8 and 6.1.1.4'

loop_
_geom_angle_atom_site_label_1
_geom_angle_atom_site_label_2
_geom_angle_atom_site_label_3
_geom_angle
_geom_angle_site_symmetry_1
_geom_angle_site_symmetry_3
_geom_angle_publ_flag
N2A Si1A C2A 77.31(7) . . ?
N2A Si1A Si3A 113.59(5) . . ?
C2A Si1A Si3A 117.81(6) . . ?
N2A Si1A Si2A 115.38(5) . . ?
C2A Si1A Si2A 122.15(6) . . ?
Si3A Si1A Si2A 107.76(3) . . ?
C2A Si4A C26A 106.96(10) . . ?
C2A Si4A C25A 113.34(10) . . ?
C26A Si4A C25A 107.46(15) . . ?
C2A Si4A C27A 118.50(9) . . ?
C26A Si4A C27A 105.89(15) . . ?
C25A Si4A C27A 104.03(12) . . ?
C21A Si2A C19A 110.72(12) . . ?
C21A Si2A C20A 107.14(10) . . ?
C19A Si2A C20A 106.33(11) . . ?
C21A Si2A Si1A 109.76(8) . . ?
C19A Si2A Si1A 112.38(8) . . ?
C20A Si2A Si1A 110.34(7) . . ?
C22A Si3A C23A 106.37(11) . . ?
C22A Si3A C24A 107.26(12) . . ?
C23A Si3A C24A 109.98(11) . . ?
C22A Si3A Si1A 111.43(8) . . ?
C23A Si3A Si1A 110.31(7) . . ?
C24A Si3A Si1A 111.33(8) . . ?
C11A N2A C1A 124.44(14) . . ?
C11A N2A Si1A 141.64(11) . . ?
C1A N2A Si1A 89.39(10) . . ?
C1A N1A C3A 118.44(14) . . ?
C1A N1A Li1A 130.85(15) . . ?
C3A N1A Li1A 108.79(14) . . ?
N1A C1A C2A 136.46(15) . . ?
N1A C1A N2A 118.01(14) . . ?
C2A C1A N2A 105.51(14) . . ?
C1A C2A Si4A 138.95(13) . . ?
C1A C2A Si1A 87.77(10) . . ?
Si4A C2A Si1A 130.84(10) . . ?
C13A C12A C11A 118.69(19) . . ?
C13A C12A C17A 120.80(18) . . ?
C11A C12A C17A 120.47(16) . . ?
C16A C11A C12A 120.04(16) . . ?
C16A C11A N2A 120.72(16) . . ?
C12A C11A N2A 119.20(16) . . ?
C4A C3A C8A 119.54(17) . . ?
C4A C3A N1A 119.61(17) . . ?
C8A C3A N1A 120.45(16) . . ?
C7A C8A C3A 119.2(2) . . ?
C7A C8A C10A 119.85(19) . . ?
C3A C8A C10A 120.98(17) . . ?
C15A C16A C11A 118.87(19) . . ?
C15A C16A C18A 119.57(18) . . ?
C11A C16A C18A 121.53(17) . . ?
C3A C4A C5A 118.5(2) . . ?
C3A C4A C9A 120.45(18) . . ?
C5A C4A C9A 121.1(2) . . ?
C14A C15A C16A 121.2(2) . . ?
C14A C15A H15A 119.4 . . ?
C16A C15A H15A 119.4 . . ?
C13A C14A C15A 120.02(19) . . ?
C13A C14A H14A 120.0 . . ?
C15A C14A H14A 120.0 . . ?
C14A C13A C12A 121.2(2) . . ?
C14A C13A H13A 119.4 . . ?
C12A C13A H13A 119.4 . . ?
C6A C5A C4A 121.7(2) . . ?
C6A C5A H5A 119.1 . . ?
C4A C5A H5A 119.1 . . ?
Si3A C23A H23A 109.5 . . ?
Si3A C23A H23B 109.5 . . ?
H23A C23A H23B 109.5 . . ?
Si3A C23A H23C 109.5 . . ?
H23A C23A H23C 109.5 . . ?
H23B C23A H23C 109.5 . . ?
Si3A C24A H24A 109.5 . . ?
Si3A C24A H24B 109.5 . . ?
H24A C24A H24B 109.5 . . ?
Si3A C24A H24C 109.5 . . ?
H24A C24A H24C 109.5 . . ?
H24B C24A H24C 109.5 . . ?
C6A C7A C8A 121.6(2) . . ?
C6A C7A H7A 119.2 . . ?
C8A C7A H7A 119.2 . . ?
Si4A C27A H27A 109.5 . . ?
Si4A C27A H27B 109.5 . . ?
H27A C27A H27B 109.5 . . ?
Si4A C27A H27C 109.5 . . ?
H27A C27A H27C 109.5 . . ?
H27B C27A H27C 109.5 . . ?
N4A C33A H33A 109.5 . . ?
N4A C33A H33B 109.5 . . ?
H33A C33A H33B 109.5 . . ?
N4A C33A H33C 109.5 . . ?
H33A C33A H33C 109.5 . . ?
H33B C33A H33C 109.5 . . ?
Si4A C25A H25A 109.5 . . ?
Si4A C25A H25B 109.5 . . ?
H25A C25A H25B 109.5 . . ?
Si4A C25A H25C 109.5 . . ?
H25A C25A H25C 109.5 . . ?
H25B C25A H25C 109.5 . . ?
Si3A C22A H22A 109.5 . . ?
Si3A C22A H22B 109.5 . . ?
H22A C22A H22B 109.5 . . ?
Si3A C22A H22C 109.5 . . ?
H22A C22A H22C 109.5 . . ?
H22B C22A H22C 109.5 . . ?
C7A C6A C5A 119.3(2) . . ?
C7A C6A H6A 120.3 . . ?
C5A C6A H6A 120.3 . . ?
Si4A C26A H26A 109.5 . . ?
Si4A C26A H26B 109.5 . . ?
H26A C26A H26B 109.5 . . ?
Si4A C26A H26C 109.5 . . ?
H26A C26A H26C 109.5 . . ?
H26B C26A H26C 109.5 . . ?
N1A Li1A N3A 122.31(17) . . ?
N1A Li1A N4A 138.89(18) . . ?
N3A Li1A N4A 85.12(13) . . ?
N2 Si1 C2 77.48(7) . . ?
N2 Si1 Si3 116.30(5) . . ?
C2 Si1 Si3 116.53(6) . . ?
N2 Si1 Si2 113.97(5) . . ?
C2 Si1 Si2 121.16(6) . . ?
Si3 Si1 Si2 108.66(3) . . ?
C2 Si4 C26 114.41(10) . . ?
C2 Si4 C27 107.08(10) . . ?
C26 Si4 C27 106.32(12) . . ?
C2 Si4 C25 116.65(10) . . ?
C26 Si4 C25 105.97(12) . . ?
C27 Si4 C25 105.63(13) . . ?
C19 Si2 C21 109.29(13) . . ?
C19 Si2 C20 108.11(12) . . ?
C21 Si2 C20 106.01(13) . . ?
C19 Si2 Si1 109.25(9) . . ?
C21 Si2 Si1 113.47(8) . . ?
C20 Si2 Si1 110.55(8) . . ?
C1 N1 C3 119.30(14) . . ?
C1 N1 Li1 138.41(16) . . ?
C3 N1 Li1 101.38(15) . . ?
C11 N2 C1 126.04(15) . . ?
C11 N2 Si1 141.57(12) . . ?
C1 N2 Si1 89.44(10) . . ?
C1 C2 Si4 138.44(14) . . ?
C1 C2 Si1 87.72(11) . . ?
Si4 C2 Si1 132.86(10) . . ?
N1 C1 C2 135.79(16) . . ?
N1 C1 N2 118.87(15) . . ?
C2 C1 N2 105.34(14) . . ?
C8 C3 N1 118.80(17) . . ?
C8 C3 C4 119.62(17) . . ?
N1 C3 C4 121.06(16) . . ?
C12 C11 N2 121.57(19) . . ?
C12 C11 C16 119.67(19) . . ?
N2 C11 C16 118.72(18) . . ?
C5 C4 C3 118.79(19) . . ?
C5 C4 C9 120.07(19) . . ?
C3 C4 C9 121.09(17) . . ?
C7 C8 C3 119.0(2) . . ?
C7 C8 C10 121.0(2) . . ?
C3 C8 C10 119.93(19) . . ?
C15 C16 C11 118.9(2) . . ?
C15 C16 C18 120.1(2) . . ?
C11 C16 C18 121.01(19) . . ?
Si4 C26 H26D 109.5 . . ?
Si4 C26 H26E 109.5 . . ?
H26D C26 H26E 109.5 . . ?
Si4 C26 H26F 109.5 . . ?
H26D C26 H26F 109.5 . . ?
H26E C26 H26F 109.5 . . ?
C6 C5 C4 121.6(2) . . ?
C6 C5 H5 119.2 . . ?
C4 C5 H5 119.2 . . ?
C6 C7 C8 121.1(2) . . ?
C6 C7 H7 119.4 . . ?
C8 C7 H7 119.4 . . ?
C11 C12 C13 118.7(2) . . ?
C11 C12 C17 120.8(2) . . ?
C13 C12 C17 120.6(2) . . ?
C14 C13 C12 120.8(2) . . ?
C14 C13 H13 119.6 . . ?
C12 C13 H13 119.6 . . ?
Si4 C27 H27D 109.5 . . ?
Si4 C27 H27E 109.5 . . ?
H27D C27 H27E 109.5 . . ?
Si4 C27 H27F 109.5 . . ?
H27D C27 H27F 109.5 . . ?
H27E C27 H27F 109.5 . . ?
Si2 C20 H20A 109.5 . . ?
Si2 C20 H20B 109.5 . . ?
H20A C20 H20B 109.5 . . ?
Si2 C20 H20C 109.5 . . ?
H20A C20 H20C 109.5 . . ?
H20B C20 H20C 109.5 . . ?
Si4 C25 H25D 109.5 . . ?
Si4 C25 H25E 109.5 . . ?
H25D C25 H25E 109.5 . . ?
Si4 C25 H25F 109.5 . . ?
H25D C25 H25F 109.5 . . ?
H25E C25 H25F 109.5 . . ?
Si2 C19 H19A 109.5 . . ?
Si2 C19 H19B 109.5 . . ?
H19A C19 H19B 109.5 . . ?
Si2 C19 H19C 109.5 . . ?
H19A C19 H19C 109.5 . . ?
H19B C19 H19C 109.5 . . ?
C14 C15 C16 121.3(3) . . ?
C14 C15 H15 119.3 . . ?
C16 C15 H15 119.3 . . ?
C5 C6 C7 119.9(2) . . ?
C5 C6 H6 120.1 . . ?
C7 C6 H6 120.1 . . ?
Si2 C21 H21A 109.5 . . ?
Si2 C21 H21B 109.5 . . ?
H21A C21 H21B 109.5 . . ?
Si2 C21 H21C 109.5 . . ?
H21A C21 H21C 109.5 . . ?
H21B C21 H21C 109.5 . . ?
C15 C14 C13 120.7(2) . . ?
C15 C14 H14 119.7 . . ?
C13 C14 H14 119.7 . . ?
C22 Si3 C24 109.38(13) . . ?
C22 Si3 C23 106.63(14) . . ?
C24 Si3 C23 107.50(15) . . ?
C22 Si3 Si1 112.54(8) . . ?
C24 Si3 Si1 113.41(9) . . ?
C23 Si3 Si1 107.00(10) . . ?
C32A N4A C29A 111.16(19) . . ?
C32A N4A C33A 107.76(19) . . ?
C29A N4A C33A 107.24(17) . . ?
C32A N4A Li1A 109.89(16) . . ?
C29A N4A Li1A 102.30(15) . . ?
C33A N4A Li1A 118.35(16) . . ?
C30A N3A C31A 108.79(19) . . ?
C30A N3A C28A 108.11(19) . . ?
C31A N3A C28A 110.18(19) . . ?
C30A N3A Li1A 118.05(17) . . ?
C31A N3A Li1A 108.28(16) . . ?
C28A N3A Li1A 103.20(15) . . ?
Si2A C20A H20D 109.5 . . ?
Si2A C20A H20E 109.5 . . ?
H20D C20A H20E 109.5 . . ?
Si2A C20A H20F 109.5 . . ?
H20D C20A H20F 109.5 . . ?
H20E C20A H20F 109.5 . . ?
C4 C9 H9A 109.5 . . ?
C4 C9 H9B 109.5 . . ?
H9A C9 H9B 109.5 . . ?
C4 C9 H9C 109.5 . . ?
H9A C9 H9C 109.5 . . ?
H9B C9 H9C 109.5 . . ?
C8A C10A H10A 109.5 . . ?
C8A C10A H10B 109.5 . . ?
H10A C10A H10B 109.5 . . ?
C8A C10A H10C 109.5 . . ?
H10A C10A H10C 109.5 . . ?
H10B C10A H10C 109.5 . . ?
C12A C17A H17A 109.5 . . ?
C12A C17A H17B 109.5 . . ?
H17A C17A H17B 109.5 . . ?
C12A C17A H17C 109.5 . . ?
H17A C17A H17C 109.5 . . ?
H17B C17A H17C 109.5 . . ?
C8 C10 H10D 109.5 . . ?
C8 C10 H10E 109.5 . . ?
H10D C10 H10E 109.5 . . ?
C8 C10 H10F 109.5 . . ?
H10D C10 H10F 109.5 . . ?
H10E C10 H10F 109.5 . . ?
N3A C28A C29A 112.31(19) . . ?
N3A C28A H28A 109.1 . . ?
C29A C28A H28A 109.1 . . ?
N3A C28A H28B 109.1 . . ?
C29A C28A H28B 109.1 . . ?
H28A C28A H28B 107.9 . . ?
N4A C29A C28A 112.82(18) . . ?
N4A C29A H29A 109.0 . . ?
C28A C29A H29A 109.0 . . ?
N4A C29A H29B 109.0 . . ?
C28A C29A H29B 109.0 . . ?
H29A C29A H29B 107.8 . . ?
C16A C18A H18A 109.5 . . ?
C16A C18A H18B 109.5 . . ?
H18A C18A H18B 109.5 . . ?
C16A C18A H18C 109.5 . . ?
H18A C18A H18C 109.5 . . ?
H18B C18A H18C 109.5 . . ?
Si2A C21A H21D 109.5 . . ?
Si2A C21A H21E 109.5 . . ?
H21D C21A H21E 109.5 . . ?
Si2A C21A H21F 109.5 . . ?
H21D C21A H21F 109.5 . . ?
H21E C21A H21F 109.5 . . ?
Si3 C24 H24D 109.5 . . ?
Si3 C24 H24E 109.5 . . ?
H24D C24 H24E 109.5 . . ?
Si3 C24 H24F 109.5 . . ?
H24D C24 H24F 109.5 . . ?
H24E C24 H24F 109.5 . . ?
N3A C30A H30A 109.5 . . ?
N3A C30A H30B 109.5 . . ?
H30A C30A H30B 109.5 . . ?
N3A C30A H30C 109.5 . . ?
H30A C30A H30C 109.5 . . ?
H30B C30A H30C 109.5 . . ?
C4A C9A H9A1 109.5 . . ?
C4A C9A H9A2 109.5 . . ?
H9A1 C9A H9A2 109.5 . . ?
C4A C9A H9A3 109.5 . . ?
H9A1 C9A H9A3 109.5 . . ?
H9A2 C9A H9A3 109.5 . . ?
N3A C31A H31A 109.5 . . ?
N3A C31A H31B 109.5 . . ?
H31A C31A H31B 109.5 . . ?
N3A C31A H31C 109.5 . . ?
H31A C31A H31C 109.5 . . ?
H31B C31A H31C 109.5 . . ?
Si3 C22 H22D 109.5 . . ?
Si3 C22 H22E 109.5 . . ?
H22D C22 H22E 109.5 . . ?
Si3 C22 H22F 109.5 . . ?
H22D C22 H22F 109.5 . . ?
H22E C22 H22F 109.5 . . ?
Si3 C23 H23D 109.5 . . ?
Si3 C23 H23E 109.5 . . ?
H23D C23 H23E 109.5 . . ?
Si3 C23 H23F 109.5 . . ?
H23D C23 H23F 109.5 . . ?
H23E C23 H23F 109.5 . . ?
C32 N4 C29 110.5(2) . . ?
C32 N4 C33 109.1(2) . . ?
C29 N4 C33 108.8(2) . . ?
C32 N4 Li1 105.71(18) . . ?
C29 N4 Li1 104.54(16) . . ?
C33 N4 Li1 118.01(17) . . ?
C12 C17 H17D 109.5 . . ?
C12 C17 H17E 109.5 . . ?
H17D C17 H17E 109.5 . . ?
C12 C17 H17F 109.5 . . ?
H17D C17 H17F 109.5 . . ?
H17E C17 H17F 109.5 . . ?
Si2A C19A H19D 109.5 . . ?
Si2A C19A H19E 109.5 . . ?
H19D C19A H19E 109.5 . . ?
Si2A C19A H19F 109.5 . . ?
H19D C19A H19F 109.5 . . ?
H19E C19A H19F 109.5 . . ?
N4A C32A H32A 109.5 . . ?
N4A C32A H32B 109.5 . . ?
H32A C32A H32B 109.5 . . ?
N4A C32A H32C 109.5 . . ?
H32A C32A H32C 109.5 . . ?
H32B C32A H32C 109.5 . . ?
C16 C18 H18D 109.5 . . ?
C16 C18 H18E 109.5 . . ?
H18D C18 H18E 109.5 . . ?
C16 C18 H18F 109.5 . . ?
H18D C18 H18F 109.5 . . ?
H18E C18 H18F 109.5 . . ?
N4 C32 H32D 109.5 . . ?
N4 C32 H32E 109.5 . . ?
H32D C32 H32E 109.5 . . ?
N4 C32 H32F 109.5 . . ?
H32D C32 H32F 109.5 . . ?
H32E C32 H32F 109.5 . . ?
N4 C33 H33D 109.5 . . ?
N4 C33 H33E 109.5 . . ?
H33D C33 H33E 109.5 . . ?
N4 C33 H33F 109.5 . . ?
H33D C33 H33F 109.5 . . ?
H33E C33 H33F 109.5 . . ?
N1 Li1 N4 120.52(17) . . ?
N1 Li1 N3 147.89(19) . . ?
N4 Li1 N3 86.61(13) . . ?
C31 N3 C30 107.58(19) . . ?
C31 N3 C28 112.7(2) . . ?
C30 N3 C28 107.12(19) . . ?
C31 N3 Li1 114.02(18) . . ?
C30 N3 Li1 117.61(17) . . ?
C28 N3 Li1 97.39(16) . . ?
N3 C30 H30D 109.5 . . ?
N3 C30 H30E 109.5 . . ?
H30D C30 H30E 109.5 . . ?
N3 C30 H30F 109.5 . . ?
H30D C30 H30F 109.5 . . ?
H30E C30 H30F 109.5 . . ?
C28 C29 N4 113.5(2) . . ?
C28 C29 H29C 108.9 . . ?
N4 C29 H29C 108.9 . . ?
C28 C29 H29D 108.9 . . ?
N4 C29 H29D 108.9 . . ?
H29C C29 H29D 107.7 . . ?
C29 C28 N3 114.9(2) . . ?
C29 C28 H28C 108.5 . . ?
N3 C28 H28C 108.5 . . ?
C29 C28 H28D 108.5 . . ?
N3 C28 H28D 108.5 . . ?
H28C C28 H28D 107.5 . . ?
N3 C31 H31D 109.5 . . ?
N3 C31 H31E 109.5 . . ?
H31D C31 H31E 109.5 . . ?
N3 C31 H31F 109.5 . . ?
H31D C31 H31F 109.5 . . ?
H31E C31 H31F 109.5 . . ?

loop_
_geom_bond_atom_site_label_1
_geom_bond_atom_site_label_2
_geom_bond_distance
_geom_bond_site_symmetry_2
_geom_bond_publ_flag
Si1A N2A 1.7892(14) . ?
Si1A C2A 1.8415(17) . ?
Si1A Si3A 2.3544(8) . ?
Si1A Si2A 2.3655(8) . ?
Si4A C2A 1.8075(17) . ?
Si4A C26A 1.859(2) . ?
Si4A C25A 1.864(2) . ?
Si4A C27A 1.870(2) . ?
Si2A C21A 1.874(2) . ?
Si2A C19A 1.875(2) . ?
Si2A C20A 1.878(2) . ?
Si3A C22A 1.873(2) . ?
Si3A C23A 1.873(2) . ?
Si3A C24A 1.880(2) . ?
N2A C11A 1.414(2) . ?
N2A C1A 1.432(2) . ?
N1A C1A 1.331(2) . ?
N1A C3A 1.422(2) . ?
N1A Li1A 1.980(3) . ?
C1A C2A 1.417(2) . ?
C12A C13A 1.397(3) . ?
C12A C11A 1.411(3) . ?
C12A C17A 1.496(3) . ?
C11A C16A 1.404(3) . ?
C3A C4A 1.405(3) . ?
C3A C8A 1.410(3) . ?
C8A C7A 1.390(3) . ?
C8A C10A 1.498(3) . ?
C16A C15A 1.393(3) . ?
C16A C18A 1.506(3) . ?
C4A C5A 1.405(3) . ?
C4A C9A 1.497(3) . ?
C15A C14A 1.378(3) . ?
C15A H15A 0.9300 . ?
C14A C13A 1.371(3) . ?
C14A H14A 0.9300 . ?
C13A H13A 0.9300 . ?
C5A C6A 1.370(4) . ?
C5A H5A 0.9300 . ?
C23A H23A 0.9600 . ?
C23A H23B 0.9600 . ?
C23A H23C 0.9600 . ?
C24A H24A 0.9600 . ?
C24A H24B 0.9600 . ?
C24A H24C 0.9600 . ?
C7A C6A 1.370(4) . ?
C7A H7A 0.9300 . ?
C27A H27A 0.9600 . ?
C27A H27B 0.9600 . ?
C27A H27C 0.9600 . ?
C33A N4A 1.471(3) . ?
C33A H33A 0.9600 . ?
C33A H33B 0.9600 . ?
C33A H33C 0.9600 . ?
C25A H25A 0.9600 . ?
C25A H25B 0.9600 . ?
C25A H25C 0.9600 . ?
C22A H22A 0.9600 . ?
C22A H22B 0.9600 . ?
C22A H22C 0.9600 . ?
C6A H6A 0.9300 . ?
C26A H26A 0.9600 . ?
C26A H26B 0.9600 . ?
C26A H26C 0.9600 . ?
Li1A N3A 2.157(4) . ?
Li1A N4A 2.192(3) . ?
Si1 N2 1.7849(15) . ?
Si1 C2 1.8385(18) . ?
Si1 Si3 2.3536(8) . ?
Si1 Si2 2.3629(8) . ?
Si4 C2 1.8060(18) . ?
Si4 C26 1.865(2) . ?
Si4 C27 1.870(2) . ?
Si4 C25 1.877(2) . ?
Si2 C19 1.870(2) . ?
Si2 C21 1.874(2) . ?
Si2 C20 1.883(2) . ?
N1 C1 1.328(2) . ?
N1 C3 1.415(2) . ?
N1 Li1 1.955(3) . ?
N2 C11 1.411(2) . ?
N2 C1 1.433(2) . ?
C2 C1 1.420(2) . ?
C3 C8 1.404(3) . ?
C3 C4 1.418(3) . ?
C11 C12 1.395(3) . ?
C11 C16 1.415(3) . ?
C4 C5 1.394(3) . ?
C4 C9 1.496(3) . ?
C8 C7 1.402(3) . ?
C8 C10 1.505(3) . ?
C16 C15 1.394(3) . ?
C16 C18 1.491(3) . ?
C26 H26D 0.9600 . ?
C26 H26E 0.9600 . ?
C26 H26F 0.9600 . ?
C5 C6 1.370(3) . ?
C5 H5 0.9300 . ?
C7 C6 1.376(4) . ?
C7 H7 0.9300 . ?
C12 C13 1.413(3) . ?
C12 C17 1.503(3) . ?
C13 C14 1.368(4) . ?
C13 H13 0.9300 . ?
C27 H27D 0.9600 . ?
C27 H27E 0.9600 . ?
C27 H27F 0.9600 . ?
C20 H20A 0.9600 . ?
C20 H20B 0.9600 . ?
C20 H20C 0.9600 . ?
C25 H25D 0.9600 . ?
C25 H25E 0.9600 . ?
C25 H25F 0.9600 . ?
C19 H19A 0.9600 . ?
C19 H19B 0.9600 . ?
C19 H19C 0.9600 . ?
C15 C14 1.350(4) . ?
C15 H15 0.9300 . ?
C6 H6 0.9300 . ?
C21 H21A 0.9600 . ?
C21 H21B 0.9600 . ?
C21 H21C 0.9600 . ?
C14 H14 0.9300 . ?
Si3 C22 1.870(2) . ?
Si3 C24 1.874(3) . ?
Si3 C23 1.884(3) . ?
N4A C32A 1.456(3) . ?
N4A C29A 1.469(3) . ?
N3A C30A 1.464(3) . ?
N3A C31A 1.468(3) . ?
N3A C28A 1.474(3) . ?
C20A H20D 0.9600 . ?
C20A H20E 0.9600 . ?
C20A H20F 0.9600 . ?
C9 H9A 0.9600 . ?
C9 H9B 0.9600 . ?
C9 H9C 0.9600 . ?
C10A H10A 0.9600 . ?
C10A H10B 0.9600 . ?
C10A H10C 0.9600 . ?
C17A H17A 0.9600 . ?
C17A H17B 0.9600 . ?
C17A H17C 0.9600 . ?
C10 H10D 0.9600 . ?
C10 H10E 0.9600 . ?
C10 H10F 0.9600 . ?
C28A C29A 1.490(3) . ?
C28A H28A 0.9700 . ?
C28A H28B 0.9700 . ?
C29A H29A 0.9700 . ?
C29A H29B 0.9700 . ?
C18A H18A 0.9600 . ?
C18A H18B 0.9600 . ?
C18A H18C 0.9600 . ?
C21A H21D 0.9600 . ?
C21A H21E 0.9600 . ?
C21A H21F 0.9600 . ?
C24 H24D 0.9600 . ?
C24 H24E 0.9600 . ?
C24 H24F 0.9600 . ?
C30A H30A 0.9600 . ?
C30A H30B 0.9600 . ?
C30A H30C 0.9600 . ?
C9A H9A1 0.9600 . ?
C9A H9A2 0.9600 . ?
C9A H9A3 0.9600 . ?
C31A H31A 0.9600 . ?
C31A H31B 0.9600 . ?
C31A H31C 0.9600 . ?
C22 H22D 0.9600 . ?
C22 H22E 0.9600 . ?
C22 H22F 0.9600 . ?
C23 H23D 0.9600 . ?
C23 H23E 0.9600 . ?
C23 H23F 0.9600 . ?
N4 C32 1.451(3) . ?
N4 C29 1.468(3) . ?
N4 C33 1.471(3) . ?
N4 Li1 2.102(4) . ?
C17 H17D 0.9600 . ?
C17 H17E 0.9600 . ?
C17 H17F 0.9600 . ?
C19A H19D 0.9600 . ?
C19A H19E 0.9600 . ?
C19A H19F 0.9600 . ?
C32A H32A 0.9600 . ?
C32A H32B 0.9600 . ?
C32A H32C 0.9600 . ?
C18 H18D 0.9600 . ?
C18 H18E 0.9600 . ?
C18 H18F 0.9600 . ?
C32 H32D 0.9600 . ?
C32 H32E 0.9600 . ?
C32 H32F 0.9600 . ?
C33 H33D 0.9600 . ?
C33 H33E 0.9600 . ?
C33 H33F 0.9600 . ?
Li1 N3 2.140(4) . ?
N3 C31 1.459(3) . ?
N3 C30 1.463(3) . ?
N3 C28 1.469(3) . ?
C30 H30D 0.9600 . ?
C30 H30E 0.9600 . ?
C30 H30F 0.9600 . ?
C29 C28 1.441(3) . ?
C29 H29C 0.9700 . ?
C29 H29D 0.9700 . ?
C28 H28C 0.9700 . ?
C28 H28D 0.9700 . ?
C31 H31D 0.9600 . ?
C31 H31E 0.9600 . ?
C31 H31F 0.9600 . ?

loop_
_geom_torsion_atom_site_label_1
_geom_torsion_atom_site_label_2
_geom_torsion_atom_site_label_3
_geom_torsion_atom_site_label_4
_geom_torsion
_geom_torsion_site_symmetry_1
_geom_torsion_site_symmetry_2
_geom_torsion_site_symmetry_3
_geom_torsion_site_symmetry_4
_geom_torsion_publ_flag
N2A Si1A Si2A C21A 42.63(11) . . . . ?
C2A Si1A Si2A C21A 133.27(11) . . . . ?
Si3A Si1A Si2A C21A -85.48(9) . . . . ?
N2A Si1A Si2A C19A -81.04(11) . . . . ?
C2A Si1A Si2A C19A 9.60(12) . . . . ?
Si3A Si1A Si2A C19A 150.85(10) . . . . ?
N2A Si1A Si2A C20A 160.48(9) . . . . ?
C2A Si1A Si2A C20A -108.89(10) . . . . ?
Si3A Si1A Si2A C20A 32.36(8) . . . . ?
N2A Si1A Si3A C22A 163.65(10) . . . . ?
C2A Si1A Si3A C22A 75.97(11) . . . . ?
Si2A Si1A Si3A C22A -67.22(10) . . . . ?
N2A Si1A Si3A C23A 45.74(9) . . . . ?
C2A Si1A Si3A C23A -41.93(10) . . . . ?
Si2A Si1A Si3A C23A 174.87(8) . . . . ?
N2A Si1A Si3A C24A -76.66(10) . . . . ?
C2A Si1A Si3A C24A -164.33(10) . . . . ?
Si2A Si1A Si3A C24A 52.48(9) . . . . ?
C2A Si1A N2A C11A -154.6(2) . . . . ?
Si3A Si1A N2A C11A 90.32(19) . . . . ?
Si2A Si1A N2A C11A -34.8(2) . . . . ?
C2A Si1A N2A C1A -0.75(9) . . . . ?
Si3A Si1A N2A C1A -115.80(8) . . . . ?
Si2A Si1A N2A C1A 119.05(8) . . . . ?
C3A N1A C1A C2A 13.5(3) . . . . ?
Li1A N1A C1A C2A 175.79(19) . . . . ?
C3A N1A C1A N2A -164.71(14) . . . . ?
Li1A N1A C1A N2A -2.4(3) . . . . ?
C11A N2A C1A N1A -19.7(2) . . . . ?
Si1A N2A C1A N1A 179.67(13) . . . . ?
C11A N2A C1A C2A 161.64(15) . . . . ?
Si1A N2A C1A C2A 0.98(12) . . . . ?
N1A C1A C2A Si4A 18.6(3) . . . . ?
N2A C1A C2A Si4A -163.06(15) . . . . ?
N1A C1A C2A Si1A -179.27(19) . . . . ?
N2A C1A C2A Si1A -0.95(12) . . . . ?
C26A Si4A C2A C1A 175.7(2) . . . . ?
C25A Si4A C2A C1A 57.4(2) . . . . ?
C27A Si4A C2A C1A -64.9(2) . . . . ?
C26A Si4A C2A Si1A 19.59(19) . . . . ?
C25A Si4A C2A Si1A -98.66(15) . . . . ?
C27A Si4A C2A Si1A 139.02(14) . . . . ?
N2A Si1A C2A C1A 0.75(9) . . . . ?
Si3A Si1A C2A C1A 110.94(9) . . . . ?
Si2A Si1A C2A C1A -111.42(9) . . . . ?
N2A Si1A C2A Si4A 165.29(13) . . . . ?
Si3A Si1A C2A Si4A -84.52(12) . . . . ?
Si2A Si1A C2A Si4A 53.11(14) . . . . ?
C13A C12A C11A C16A -1.6(3) . . . . ?
C17A C12A C11A C16A -179.57(17) . . . . ?
C13A C12A C11A N2A 176.27(16) . . . . ?
C17A C12A C11A N2A -1.7(2) . . . . ?
C1A N2A C11A C16A -66.2(2) . . . . ?
Si1A N2A C11A C16A 81.5(2) . . . . ?
C1A N2A C11A C12A 115.87(18) . . . . ?
Si1A N2A C11A C12A -96.4(2) . . . . ?
C1A N1A C3A C4A -117.19(18) . . . . ?
Li1A N1A C3A C4A 76.9(2) . . . . ?
C1A N1A C3A C8A 70.1(2) . . . . ?
Li1A N1A C3A C8A -95.9(2) . . . . ?
C4A C3A C8A C7A -3.2(3) . . . . ?
N1A C3A C8A C7A 169.54(18) . . . . ?
C4A C3A C8A C10A 177.92(18) . . . . ?
N1A C3A C8A C10A -9.4(3) . . . . ?
C12A C11A C16A C15A 2.7(3) . . . . ?
N2A C11A C16A C15A -175.19(16) . . . . ?
C12A C11A C16A C18A -179.05(17) . . . . ?
N2A C11A C16A C18A 3.1(3) . . . . ?
C8A C3A C4A C5A 4.0(3) . . . . ?
N1A C3A C4A C5A -168.75(17) . . . . ?
C8A C3A C4A C9A -173.98(19) . . . . ?
N1A C3A C4A C9A 13.2(3) . . . . ?
C11A C16A C15A C14A -1.5(3) . . . . ?
C18A C16A C15A C14A -179.76(19) . . . . ?
C16A C15A C14A C13A -0.8(3) . . . . ?
C15A C14A C13A C12A 1.9(3) . . . . ?
C11A C12A C13A C14A -0.7(3) . . . . ?
C17A C12A C13A C14A 177.25(19) . . . . ?
C3A C4A C5A C6A -2.3(3) . . . . ?
C9A C4A C5A C6A 175.7(2) . . . . ?
C3A C8A C7A C6A 0.5(3) . . . . ?
C10A C8A C7A C6A 179.4(2) . . . . ?
C8A C7A C6A C5A 1.3(4) . . . . ?
C4A C5A C6A C7A -0.3(4) . . . . ?
C1A N1A Li1A N3A -105.2(2) . . . . ?
C3A N1A Li1A N3A 58.4(2) . . . . ?
C1A N1A Li1A N4A 129.9(2) . . . . ?
C3A N1A Li1A N4A -66.5(3) . . . . ?
N2 Si1 Si2 C19 -50.73(10) . . . . ?
C2 Si1 Si2 C19 -140.25(11) . . . . ?
Si3 Si1 Si2 C19 80.71(9) . . . . ?
N2 Si1 Si2 C21 71.48(13) . . . . ?
C2 Si1 Si2 C21 -18.04(14) . . . . ?
Si3 Si1 Si2 C21 -157.08(12) . . . . ?
N2 Si1 Si2 C20 -169.58(10) . . . . ?
C2 Si1 Si2 C20 100.90(11) . . . . ?
Si3 Si1 Si2 C20 -38.14(10) . . . . ?
C2 Si1 N2 C11 159.9(2) . . . . ?
Si3 Si1 N2 C11 -86.5(2) . . . . ?
Si2 Si1 N2 C11 41.1(2) . . . . ?
C2 Si1 N2 C1 0.74(10) . . . . ?
Si3 Si1 N2 C1 114.36(9) . . . . ?
Si2 Si1 N2 C1 -118.03(9) . . . . ?
C26 Si4 C2 C1 -37.6(2) . . . . ?
C27 Si4 C2 C1 -155.2(2) . . . . ?
C25 Si4 C2 C1 86.8(2) . . . . ?
C26 Si4 C2 Si1 127.16(14) . . . . ?
C27 Si4 C2 Si1 9.62(19) . . . . ?
C25 Si4 C2 Si1 -108.38(16) . . . . ?
N2 Si1 C2 C1 -0.75(10) . . . . ?
Si3 Si1 C2 C1 -114.10(10) . . . . ?
Si2 Si1 C2 C1 109.86(10) . . . . ?
N2 Si1 C2 Si4 -170.72(15) . . . . ?
Si3 Si1 C2 Si4 75.93(14) . . . . ?
Si2 Si1 C2 Si4 -60.11(15) . . . . ?
C3 N1 C1 C2 -15.9(3) . . . . ?
Li1 N1 C1 C2 177.3(2) . . . . ?
C3 N1 C1 N2 163.61(15) . . . . ?
Li1 N1 C1 N2 -3.1(3) . . . . ?
Si4 C2 C1 N1 -10.6(4) . . . . ?
Si1 C2 C1 N1 -179.5(2) . . . . ?
Si4 C2 C1 N2 169.85(16) . . . . ?
Si1 C2 C1 N2 0.94(13) . . . . ?
C11 N2 C1 N1 15.3(3) . . . . ?
Si1 N2 C1 N1 179.37(14) . . . . ?
C11 N2 C1 C2 -165.08(16) . . . . ?
Si1 N2 C1 C2 -0.97(13) . . . . ?
C1 N1 C3 C8 121.71(18) . . . . ?
Li1 N1 C3 C8 -67.22(19) . . . . ?
C1 N1 C3 C4 -66.6(2) . . . . ?
Li1 N1 C3 C4 104.47(18) . . . . ?
C1 N2 C11 C12 65.3(2) . . . . ?
Si1 N2 C11 C12 -88.6(2) . . . . ?
C1 N2 C11 C16 -117.0(2) . . . . ?
Si1 N2 C11 C16 89.1(2) . . . . ?
C8 C3 C4 C5 1.2(3) . . . . ?
N1 C3 C4 C5 -170.43(17) . . . . ?
C8 C3 C4 C9 178.62(17) . . . . ?
N1 C3 C4 C9 7.0(3) . . . . ?
N1 C3 C8 C7 169.25(17) . . . . ?
C4 C3 C8 C7 -2.6(3) . . . . ?
N1 C3 C8 C10 -13.6(3) . . . . ?
C4 C3 C8 C10 174.59(18) . . . . ?
C12 C11 C16 C15 0.6(3) . . . . ?
N2 C11 C16 C15 -177.09(19) . . . . ?
C12 C11 C16 C18 -179.8(2) . . . . ?
N2 C11 C16 C18 2.5(3) . . . . ?
C3 C4 C5 C6 0.7(3) . . . . ?
C9 C4 C5 C6 -176.7(2) . . . . ?
C3 C8 C7 C6 2.1(3) . . . . ?
C10 C8 C7 C6 -175.0(2) . . . . ?
N2 C11 C12 C13 176.21(18) . . . . ?
C16 C11 C12 C13 -1.5(3) . . . . ?
N2 C11 C12 C17 -2.3(3) . . . . ?
C16 C11 C12 C17 180.0(2) . . . . ?
C11 C12 C13 C14 0.9(3) . . . . ?
C17 C12 C13 C14 179.4(2) . . . . ?
C11 C16 C15 C14 0.8(4) . . . . ?
C18 C16 C15 C14 -178.8(2) . . . . ?
C4 C5 C6 C7 -1.3(3) . . . . ?
C8 C7 C6 C5 -0.2(3) . . . . ?
C16 C15 C14 C13 -1.4(4) . . . . ?
C12 C13 C14 C15 0.5(4) . . . . ?
N2 Si1 Si3 C22 -44.55(12) . . . . ?
C2 Si1 Si3 C22 44.10(13) . . . . ?
Si2 Si1 Si3 C22 -174.73(11) . . . . ?
N2 Si1 Si3 C24 80.28(12) . . . . ?
C2 Si1 Si3 C24 168.93(12) . . . . ?
Si2 Si1 Si3 C24 -49.90(11) . . . . ?
N2 Si1 Si3 C23 -161.36(12) . . . . ?
C2 Si1 Si3 C23 -72.71(13) . . . . ?
Si2 Si1 Si3 C23 68.46(11) . . . . ?
N1A Li1A N4A C32A -119.1(3) . . . . ?
N3A Li1A N4A C32A 104.99(18) . . . . ?
N1A Li1A N4A C29A 122.7(3) . . . . ?
N3A Li1A N4A C29A -13.16(17) . . . . ?
N1A Li1A N4A C33A 5.2(3) . . . . ?
N3A Li1A N4A C33A -130.69(17) . . . . ?
N1A Li1A N3A C30A 79.5(3) . . . . ?
N4A Li1A N3A C30A -133.30(19) . . . . ?
N1A Li1A N3A C31A -44.6(3) . . . . ?
N4A Li1A N3A C31A 102.62(17) . . . . ?
N1A Li1A N3A C28A -161.4(2) . . . . ?
N4A Li1A N3A C28A -14.17(18) . . . . ?
C30A N3A C28A C29A 166.5(2) . . . . ?
C31A N3A C28A C29A -74.7(2) . . . . ?
Li1A N3A C28A C29A 40.7(2) . . . . ?
C32A N4A C29A C28A -77.3(3) . . . . ?
C33A N4A C29A C28A 165.1(2) . . . . ?
Li1A N4A C29A C28A 39.9(2) . . . . ?
N3A C28A C29A N4A -59.0(3) . . . . ?
C1 N1 Li1 N4 104.7(3) . . . . ?
C3 N1 Li1 N4 -63.5(2) . . . . ?
C1 N1 Li1 N3 -111.2(4) . . . . ?
C3 N1 Li1 N3 80.6(4) . . . . ?
C32 N4 Li1 N1 -78.2(3) . . . . ?
C29 N4 Li1 N1 165.2(2) . . . . ?
C33 N4 Li1 N1 44.2(3) . . . . ?
C32 N4 Li1 N3 120.00(19) . . . . ?
C29 N4 Li1 N3 3.3(2) . . . . ?
C33 N4 Li1 N3 -117.7(2) . . . . ?
N1 Li1 N3 C31 -57.2(4) . . . . ?
N4 Li1 N3 C31 92.4(2) . . . . ?
N1 Li1 N3 C30 70.1(4) . . . . ?
N4 Li1 N3 C30 -140.30(18) . . . . ?
N1 Li1 N3 C28 -176.2(4) . . . . ?
N4 Li1 N3 C28 -26.54(19) . . . . ?
C32 N4 C29 C28 -90.2(3) . . . . ?
C33 N4 C29 C28 150.0(3) . . . . ?
Li1 N4 C29 C28 23.1(3) . . . . ?
N4 C29 C28 N3 -53.9(4) . . . . ?
C31 N3 C28 C29 -70.6(3) . . . . ?
C30 N3 C28 C29 171.2(2) . . . . ?
Li1 N3 C28 C29 49.3(3) . . . . ?
